data_2200950
loop_
_publ_author_name
'R. V. Krishnakumar'
'M. Subha Nandhini'
'S. Natarajan'

_publ_section_title
;
 \b-Alaninium oxalate hemihydrate
;
_journal_issue 2
_journal_name_full 'Acta Crystallographica Section E'
_journal_page_first o117
_journal_page_last o119
_journal_paper_doi 10.1107/S1600536801021213
_journal_volume 58
_journal_year 2002
_chemical_formula_iupac 'C3 H8 N O2 1+, C2 H O4 1-, 0.5H2 O'
_chemical_formula_moiety 'C3 H8 N O2 1+, C2 H O4 1-, 0.5H2 O'
_chemical_formula_sum 'C5 H10 N O6.5'
_chemical_formula_weight 188.14
_chemical_name_common '\b-alaninum oxalate hemihydrate'
_chemical_name_systematic
;
  \b-alaninum oxalate hemihydrate
;
_space_group_IT_number 15
_symmetry_cell_setting monoclinic
_symmetry_space_group_name_Hall '-C 2yc'
_symmetry_space_group_name_H-M 'C 1 2/c 1'
_atom_sites_solution_hydrogens geom
_atom_sites_solution_primary direct
_atom_sites_solution_secondary difmap
_audit_creation_method SHELXL-97
_cell_angle_alpha 90.00
_cell_angle_beta 115.310(10)
_cell_angle_gamma 90.00
_cell_formula_units_Z 8
_cell_length_a 22.373(3)
_cell_length_b 5.6925(7)
_cell_length_c 14.917(3)
_cell_measurement_reflns_used 25
_cell_measurement_temperature 293(2)
_cell_measurement_theta_max 22
_cell_measurement_theta_min 6
_cell_volume 1717.4(5)
_computing_cell_refinement 'CAD-4 Software'
_computing_data_collection 'CAD-4 Software (Enraf-Nonius, 1989)'
_computing_data_reduction 'CAD-4 Software'
_computing_molecular_graphics 'PLATON (Spek, 1999)'
_computing_publication_material SHELXL97
_computing_structure_refinement 'SHELXL97 (Sheldrick, 1997)'
_computing_structure_solution 'SHELXS97 (Sheldrick, 1997)'
_diffrn_ambient_temperature 293(2)
_diffrn_measured_fraction_theta_full .945
_diffrn_measured_fraction_theta_max .945
_diffrn_measurement_device_type 'Enraf-Nonius CAD-4'
_diffrn_measurement_method \w-2\q
_diffrn_radiation_monochromator graphite
_diffrn_radiation_source 'fine-focus sealed tube'
_diffrn_radiation_type MoK\a
_diffrn_radiation_wavelength .71073
_diffrn_reflns_av_R_equivalents .0234
_diffrn_reflns_av_sigmaI/netI .0165
_diffrn_reflns_limit_h_max 26
_diffrn_reflns_limit_h_min 0
_diffrn_reflns_limit_k_max 6
_diffrn_reflns_limit_k_min 0
_diffrn_reflns_limit_l_max 15
_diffrn_reflns_limit_l_min -16
_diffrn_reflns_number 1463
_diffrn_reflns_theta_full 24.95
_diffrn_reflns_theta_max 24.95
_diffrn_reflns_theta_min 2.01
_diffrn_standards_decay_% <2
_diffrn_standards_interval_time 60
_diffrn_standards_number 2
_exptl_absorpt_coefficient_mu .137
_exptl_absorpt_correction_T_max .996
_exptl_absorpt_correction_T_min .978
_exptl_absorpt_correction_type '\y scan'
_exptl_absorpt_process_details '(North et al., 1968)'
_exptl_crystal_colour colourless
_exptl_crystal_density_diffrn 1.455
_exptl_crystal_density_meas 1.46
_exptl_crystal_density_method 'floatation method'
_exptl_crystal_description needles
_exptl_crystal_F_000 792
_exptl_crystal_size_max .44
_exptl_crystal_size_mid .30
_exptl_crystal_size_min .20
_refine_diff_density_max .208
_refine_diff_density_min -.176
_refine_ls_extinction_coef .047(2)
_refine_ls_extinction_expression Fc^*^=kFc[1+0.001xFc^2^\l^3^/sin(2\q)]^-1/4^
_refine_ls_extinction_method SHELXL97
_refine_ls_goodness_of_fit_ref 1.102
_refine_ls_hydrogen_treatment refall
_refine_ls_matrix_type full
_refine_ls_number_parameters 156
_refine_ls_number_reflns 1424
_refine_ls_number_restraints 0
_refine_ls_restrained_S_all 1.102
_refine_ls_R_factor_all .0426
_refine_ls_R_factor_gt .0328
_refine_ls_shift/su_max <0.001
_refine_ls_shift/su_mean .000
_refine_ls_structure_factor_coef Fsqd
_refine_ls_weighting_details 'calc w = 1/[\s^2^(Fo^2^)+(0.0401P)^2^+1.2943P] where P = (Fo^2^+2Fc^2^)/3'
_refine_ls_weighting_scheme calc
_refine_ls_wR_factor_gt .0804
_refine_ls_wR_factor_ref .0902
_reflns_number_gt 1189
_reflns_number_total 1424
_reflns_threshold_expression I>2\s(I)
_cod_data_source_file ob6102.cif
_cod_data_source_block I
_cod_original_cell_volume 1717.5(4)
_cod_original_sg_symbol_H-M 'C 2/c'
_cod_original_formula_sum 'C5 H10 N O6.50'
_cod_database_code 2200950
_cod_database_fobs_code 2200950

loop_
_symmetry_equiv_pos_as_xyz
'x, y, z'
'-x, y, -z+1/2'
'x+1/2, y+1/2, z'
'-x+1/2, y+1/2, -z+1/2'
'-x, -y, -z'
'x, -y, z-1/2'
'-x+1/2, -y+1/2, -z'
'x+1/2, -y+1/2, z-1/2'

loop_
_atom_site_label
_atom_site_fract_x
_atom_site_fract_y
_atom_site_fract_z
_atom_site_U_iso_or_equiv
_atom_site_adp_type
_atom_site_calc_flag
_atom_site_refinement_flags
_atom_site_occupancy
_atom_site_disorder_assembly
_atom_site_disorder_group
_atom_site_type_symbol
O1 .76760(8) .6585(3) .89225(12) .0622(5) Uani d . 1 . . O
O2 .70405(7) .5083(3) .96172(10) .0551(4) Uani d . 1 . . O
O3 .57075(7) .8743(2) .46900(9) .0474(4) Uani d . 1 . . O
O4 .60628(9) .7253(2) .63021(10) .0636(5) Uani d . 1 . . O
O5 .55133(7) .4449(2) .38800(9) .0472(4) Uani d . 1 . . O
O6 .58036(7) .2910(2) .54699(9) .0453(4) Uani d . 1 . . O
O7 .5000 .9153(3) .7500 .0370(4) Uani d S 1 . . O
N1 .58851(8) .2655(3) .75540(12) .0383(4) Uani d . 1 . . N
C1 .72570(8) .5037(3) .89562(13) .0360(4) Uani d . 1 . . C
C2 .70868(10) .3203(4) .81243(15) .0428(5) Uani d . 1 . . C
C3 .65435(9) .1535(3) .80444(14) .0393(4) Uani d . 1 . . C
C4 .58482(8) .7031(3) .53656(12) .0317(4) Uani d . 1 . . C
C5 .57075(7) .4576(3) .48431(11) .0284(4) Uani d . 1 . . C
H1O1 .7805(13) .755(5) .944(2) .080(8) Uiso d . 1 . . H
H1O3 .5760(12) 1.022(5) .5034(19) .080(8) Uiso d . 1 . . H
H1N1 .5571(12) .145(5) .7417(17) .065(7) Uiso d . 1 . . H
H2N1 .5794(11) .326(4) .6937(18) .057(6) Uiso d . 1 . . H
H3N1 .5843(10) .373(4) .7987(16) .052(6) Uiso d . 1 . . H
H1C2 .6980(10) .401(4) .7487(17) .055(6) Uiso d . 1 . . H
H2C2 .7490(12) .236(4) .8282(17) .067(7) Uiso d . 1 . . H
H1C3 .6530(9) .025(4) .7590(15) .048(5) Uiso d . 1 . . H
H2C3 .6604(9) .100(3) .8736(15) .044(5) Uiso d . 1 . . H
H1OW .5177(11) .822(4) .8035(15) .062(7) Uiso d . 1 . . H

loop_
_atom_site_aniso_label
_atom_site_aniso_U_11
_atom_site_aniso_U_22
_atom_site_aniso_U_33
_atom_site_aniso_U_12
_atom_site_aniso_U_13
_atom_site_aniso_U_23
O1 .0755(10) .0652(10) .0629(10) -.0379(8) .0458(9) -.0259(8)
O2 .0649(9) .0548(9) .0605(9) -.0275(7) .0410(8) -.0253(7)
O3 .0823(10) .0192(6) .0379(7) -.0002(6) .0231(7) .0006(5)
O4 .1150(13) .0289(7) .0315(8) -.0069(8) .0164(8) -.0056(6)
O5 .0767(9) .0286(7) .0325(7) -.0141(6) .0197(6) -.0069(5)
O6 .0777(10) .0197(6) .0401(8) -.0009(6) .0268(7) .0008(5)
O7 .0482(10) .0236(8) .0306(9) .000 .0086(8) .000
N1 .0433(9) .0371(9) .0331(9) -.0056(7) .0150(7) -.0041(7)
C1 .0340(8) .0380(9) .0347(9) -.0036(7) .0135(7) -.0025(7)
C2 .0427(11) .0469(11) .0402(11) -.0032(8) .0189(8) -.0108(9)
C3 .0489(10) .0291(9) .0361(10) -.0017(8) .0144(8) -.0077(8)
C4 .0404(9) .0217(8) .0307(9) -.0026(7) .0131(7) -.0014(7)
C5 .0346(8) .0205(8) .0308(9) -.0031(6) .0146(7) -.0020(7)

loop_
_atom_type_symbol
_atom_type_description
_atom_type_scat_dispersion_real
_atom_type_scat_dispersion_imag
_atom_type_scat_source
C C .0033 .0016 'International Tables Vol C Tables 4.2.6.8 and 6.1.1.4'
H H .0000 .0000 'International Tables Vol C Tables 4.2.6.8 and 6.1.1.4'
N N .0061 .0033 'International Tables Vol C Tables 4.2.6.8 and 6.1.1.4'
O O .0106 .0060 'International Tables Vol C Tables 4.2.6.8 and 6.1.1.4'

loop_
_geom_angle_atom_site_label_1
_geom_angle_atom_site_label_2
_geom_angle_atom_site_label_3
_geom_angle
C1 O1 H1O1 111.0(18)
C4 O3 H1O3 107.2(15)
C3 N1 H1N1 106.8(14)
C3 N1 H2N1 113.8(14)
H1N1 N1 H2N1 103.3(19)
C3 N1 H3N1 108.5(13)
H1N1 N1 H3N1 110.2(19)
H2N1 N1 H3N1 113.9(19)
O2 C1 O1 122.35(16)
O2 C1 C2 126.45(15)
O1 C1 C2 111.19(15)
C3 C2 C1 113.84(15)
C3 C2 H1C2 111.2(12)
C1 C2 H1C2 109.6(13)
C3 C2 H2C2 110.3(15)
C1 C2 H2C2 105.1(15)
H1C2 C2 H2C2 106.4(18)
N1 C3 C2 111.53(16)
N1 C3 H1C3 104.4(11)
C2 C3 H1C3 107.9(11)
N1 C3 H2C3 107.4(10)
C2 C3 H2C3 110.5(11)
H1C3 C3 H2C3 114.9(16)
O4 C4 O3 127.60(14)
O4 C4 C5 122.37(14)
O3 C4 C5 110.03(13)
O6 C5 O5 129.06(14)
O6 C5 C4 111.20(13)
O5 C5 C4 119.74(13)

loop_
_geom_bond_atom_site_label_1
_geom_bond_atom_site_label_2
_geom_bond_site_symmetry_2
_geom_bond_distance
_geom_bond_publ_flag
O1 C1 . 1.303(2) yes
O1 H1O1 . .89(3) ?
O2 C1 . 1.271(2) yes
O3 C4 . 1.339(2) yes
O3 H1O3 . .96(3) ?
O4 C4 . 1.275(2) yes
O5 C5 . 1.313(2) yes
O6 C5 . 1.284(2) yes
O7 H1OW . .90(2) ?
N1 C3 . 1.480(2) yes
N1 H1N1 . .94(3) ?
N1 H2N1 . .92(2) ?
N1 H3N1 . .93(2) ?
C1 C2 . 1.540(3) yes
C2 C3 . 1.506(3) yes
C2 H1C2 . .99(2) ?
C2 H2C2 . .96(3) ?
C3 H1C3 . .99(2) ?
C3 H2C3 . 1.03(2) ?
C4 C5 . 1.565(2) yes

loop_
_geom_hbond_atom_site_label_D
_geom_hbond_atom_site_label_H
_geom_hbond_atom_site_label_A
_geom_hbond_site_symmetry_A
_geom_hbond_distance_DH
_geom_hbond_distance_HA
_geom_hbond_distance_DA
_geom_hbond_angle_DHA
O1 H1O1 O2 7_667 .89(3) 1.87(3) 2.750(2) 170(3)
O3 H1O3 O6 1_565 .96(3) 1.65(3) 2.6098(17) 172(2)
N1 H1N1 O7 1_545 .94(3) 1.87(3) 2.787(2) 165(2)
N1 H2N1 O6 . .92(2) 2.21(2) 3.039(2) 150.0(19)
N1 H3N1 O5 6_566 .93(2) 2.06(2) 2.955(2) 163.3(18)
O7 H1OW O5 6_566 .90(2) 1.91(2) 2.7818(17) 163(2)
C3 H1C3 O4 1_545 .99(2) 2.44(2) 3.386(2) 158.7(15)

loop_
_geom_torsion_atom_site_label_1
_geom_torsion_atom_site_label_2
_geom_torsion_atom_site_label_3
_geom_torsion_atom_site_label_4
_geom_torsion
_geom_torsion_publ_flag
O2 C1 C2 C3 8.3(3) yes
O1 C1 C2 C3 -173.00(17) yes
C1 C2 C3 N1 77.0(2) yes
O4 C4 C5 O6 3.3(2) yes
O3 C4 C5 O6 -176.40(14) ?
O4 C4 C5 O5 -177.15(17) ?
O3 C4 C5 O5 3.1(2) ?

loop_
_cod_related_entry_id
_cod_related_entry_database
_cod_related_entry_code
1 ChemSpider 21132506
